data_7701272
loop_
_publ_author_name
'Kaur-Ghumaan, Sandeep'
'Hasche, Patrick'
'Spannenberg, Anke'
'Beweries, Torsten'

_publ_section_title
;
 Nickel(II) PE1CE2P pincer complexes (E = O, S) for electrocatalytic
 proton reduction
;
_journal_name_full 'Dalton Transactions'
_journal_paper_doi 10.1039/C9DT03626A
_journal_year 2019
_chemical_formula_sum 'C25 H38 Ni P2 S3'
_chemical_formula_weight 555.38
_space_group_crystal_system monoclinic
_space_group_IT_number 15
_space_group_name_Hall '-C 2yc'
_space_group_name_H-M_alt 'C 1 2/c 1'
_symmetry_space_group_name_Hall '-C 2yc'
_symmetry_space_group_name_H-M 'C 1 2/c 1'
_atom_sites_solution_hydrogens geom
_audit_creation_method SHELXL-2014/7
_audit_update_record
;
2019-01-25 deposited with the CCDC.    2019-09-30 downloaded from the CCDC.
;
_cell_angle_alpha 90
_cell_angle_beta 105.7342(11)
_cell_angle_gamma 90
_cell_formula_units_Z 8
_cell_length_a 30.1685(9)
_cell_length_b 9.1638(3)
_cell_length_c 20.4900(6)
_cell_measurement_reflns_used 9078
_cell_measurement_temperature 150(2)
_cell_measurement_theta_max 30.44
_cell_measurement_theta_min 2.33
_cell_volume 5452.4(3)
_computing_cell_refinement 'SAINT (Bruker, 2013)'
_computing_data_collection 'APEX2 (Bruker, 2014)'
_computing_data_reduction SAINT
_computing_structure_refinement 'SHELXL-2014/7 (Sheldrick, 2015)'
_computing_structure_solution 'SHELXS-97 (Sheldrick, 2008)'
_diffrn_ambient_temperature 150(2)
_diffrn_detector_area_resol_mean 8.3333
_diffrn_measured_fraction_theta_full 1.000
_diffrn_measured_fraction_theta_max 1.000
_diffrn_measurement_device_type 'Bruker APEX-II CCD'
_diffrn_measurement_method '\f and \w scans'
_diffrn_radiation_type MoK\a
_diffrn_radiation_wavelength 0.71073
_diffrn_reflns_av_R_equivalents 0.0293
_diffrn_reflns_av_unetI/netI 0.0159
_diffrn_reflns_Laue_measured_fraction_full 1.000
_diffrn_reflns_Laue_measured_fraction_max 1.000
_diffrn_reflns_limit_h_max 39
_diffrn_reflns_limit_h_min -39
_diffrn_reflns_limit_k_max 12
_diffrn_reflns_limit_k_min -12
_diffrn_reflns_limit_l_max 26
_diffrn_reflns_limit_l_min -27
_diffrn_reflns_number 63008
_diffrn_reflns_point_group_measured_fraction_full 1.000
_diffrn_reflns_point_group_measured_fraction_max 1.000
_diffrn_reflns_theta_full 25.242
_diffrn_reflns_theta_max 27.999
_diffrn_reflns_theta_min 1.402
_diffrn_source 'fine-focus sealed tube'
_exptl_absorpt_coefficient_mu 1.071
_exptl_absorpt_correction_T_max 0.87
_exptl_absorpt_correction_T_min 0.79
_exptl_absorpt_correction_type multi-scan
_exptl_absorpt_process_details 'SADABS (Bruker, 2014)'
_exptl_crystal_colour red
_exptl_crystal_density_diffrn 1.353
_exptl_crystal_description prism
_exptl_crystal_F_000 2352
_exptl_crystal_size_max 0.354
_exptl_crystal_size_mid 0.231
_exptl_crystal_size_min 0.137
_refine_diff_density_max 0.541
_refine_diff_density_min -0.221
_refine_diff_density_rms 0.056
_refine_ls_extinction_method none
_refine_ls_goodness_of_fit_ref 1.038
_refine_ls_hydrogen_treatment constr
_refine_ls_matrix_type full
_refine_ls_number_parameters 289
_refine_ls_number_reflns 6581
_refine_ls_number_restraints 0
_refine_ls_restrained_S_all 1.038
_refine_ls_R_factor_all 0.0316
_refine_ls_R_factor_gt 0.0266
_refine_ls_shift/su_max 0.004
_refine_ls_shift/su_mean 0.000
_refine_ls_structure_factor_coef Fsqd
_refine_ls_weighting_details 'w=1/[\s^2^(Fo^2^)+(0.0358P)^2^+5.2935P] where P=(Fo^2^+2Fc^2^)/3'
_refine_ls_weighting_scheme calc
_refine_ls_wR_factor_gt 0.0661
_refine_ls_wR_factor_ref 0.0698
_reflns_Friedel_coverage 0.000
_reflns_number_gt 5819
_reflns_number_total 6581
_reflns_threshold_expression 'I > 2\s(I)'
_cod_data_source_file c9dt03626a2.cif
_cod_data_source_block AX1675
_cod_database_code 7701272
_shelx_shelxl_version_number 2014/7
_shelx_space_group_comment
;
The symmetry employed for this shelxl refinement is uniquely defined
by the following loop, which should always be used as a source of
symmetry information in preference to the above space-group names.
They are only intended as comments.
;

loop_
_space_group_symop_operation_xyz
'x, y, z'
'-x, y, -z+1/2'
'x+1/2, y+1/2, z'
'-x+1/2, y+1/2, -z+1/2'
'-x, -y, -z'
'x, -y, z-1/2'
'-x+1/2, -y+1/2, -z'
'x+1/2, -y+1/2, z-1/2'

loop_
_atom_site_label
_atom_site_type_symbol
_atom_site_fract_x
_atom_site_fract_y
_atom_site_fract_z
_atom_site_U_iso_or_equiv
_atom_site_adp_type
_atom_site_occupancy
_atom_site_site_symmetry_order
_atom_site_calc_flag
_atom_site_refinement_flags_posn
_atom_site_refinement_flags_adp
C1 C 0.91389(5) -0.17718(14) 1.05046(7) 0.0185(3) Uani 1 1 d . .
C2 C 0.94410(5) -0.28500(15) 1.03793(7) 0.0206(3) Uani 1 1 d . .
C3 C 0.97434(5) -0.36606(16) 1.08867(8) 0.0246(3) Uani 1 1 d . .
H3 H 0.9940 -0.4364 1.0770 0.030 Uiso 1 1 calc R U
C4 C 0.97555(5) -0.34374(17) 1.15569(8) 0.0272(3) Uani 1 1 d . .
H4 H 0.9963 -0.3977 1.1905 0.033 Uiso 1 1 calc R U
C5 C 0.94635(5) -0.24230(17) 1.17192(7) 0.0255(3) Uani 1 1 d . .
H5 H 0.9469 -0.2263 1.2179 0.031 Uiso 1 1 calc R U
C6 C 0.91605(5) -0.16338(15) 1.12038(7) 0.0202(3) Uani 1 1 d . .
C7 C 0.93108(5) -0.07416(17) 0.85367(8) 0.0246(3) Uani 1 1 d . .
H7 H 0.9097 -0.0025 0.8243 0.030 Uiso 1 1 calc R U
C8 C 0.95031(6) -0.1726(2) 0.80750(9) 0.0335(4) Uani 1 1 d . .
H8A H 0.9677 -0.1135 0.7832 0.050 Uiso 1 1 calc R U
H8B H 0.9248 -0.2213 0.7747 0.050 Uiso 1 1 calc R U
H8C H 0.9707 -0.2461 0.8350 0.050 Uiso 1 1 calc R U
C9 C 0.96971(6) 0.0120(2) 0.90216(9) 0.0367(4) Uani 1 1 d . .
H9A H 0.9918 -0.0559 0.9306 0.055 Uiso 1 1 calc R U
H9B H 0.9566 0.0746 0.9310 0.055 Uiso 1 1 calc R U
H9C H 0.9855 0.0726 0.8759 0.055 Uiso 1 1 calc R U
C10 C 0.85740(5) -0.29007(16) 0.84202(7) 0.0236(3) Uani 1 1 d . .
H10 H 0.8757 -0.3652 0.8253 0.028 Uiso 1 1 calc R U
C11 C 0.82909(6) -0.20628(18) 0.78037(8) 0.0292(3) Uani 1 1 d . .
H11A H 0.8094 -0.2745 0.7484 0.044 Uiso 1 1 calc R U
H11B H 0.8498 -0.1566 0.7582 0.044 Uiso 1 1 calc R U
H11C H 0.8098 -0.1339 0.7949 0.044 Uiso 1 1 calc R U
C12 C 0.82617(6) -0.37062(19) 0.87754(9) 0.0358(4) Uani 1 1 d . .
H12A H 0.8064 -0.3002 0.8923 0.054 Uiso 1 1 calc R U
H12B H 0.8451 -0.4228 0.9171 0.054 Uiso 1 1 calc R U
H12C H 0.8069 -0.4405 0.8460 0.054 Uiso 1 1 calc R U
C13 C 0.78899(5) 0.06593(15) 1.04826(7) 0.0207(3) Uani 1 1 d . .
H13 H 0.7746 0.1300 1.0087 0.025 Uiso 1 1 calc R U
C14 C 0.77729(5) 0.13032(18) 1.11021(8) 0.0278(3) Uani 1 1 d . .
H14A H 0.7438 0.1366 1.1016 0.042 Uiso 1 1 calc R U
H14B H 0.7907 0.2281 1.1192 0.042 Uiso 1 1 calc R U
H14C H 0.7899 0.0676 1.1496 0.042 Uiso 1 1 calc R U
C15 C 0.76882(6) -0.08640(18) 1.03195(8) 0.0291(3) Uani 1 1 d . .
H15A H 0.7828 -0.1525 1.0695 0.044 Uiso 1 1 calc R U
H15B H 0.7753 -0.1219 0.9903 0.044 Uiso 1 1 calc R U
H15C H 0.7354 -0.0828 1.0255 0.044 Uiso 1 1 calc R U
C16 C 0.87326(5) 0.24690(16) 1.07486(8) 0.0245(3) Uani 1 1 d . .
H16 H 0.8696 0.2740 1.1204 0.029 Uiso 1 1 calc R U
C17 C 0.84727(6) 0.35961(17) 1.02416(9) 0.0333(4) Uani 1 1 d . .
H17A H 0.8613 0.4559 1.0361 0.050 Uiso 1 1 calc R U
H17B H 0.8150 0.3626 1.0253 0.050 Uiso 1 1 calc R U
H17C H 0.8488 0.3329 0.9785 0.050 Uiso 1 1 calc R U
C18 C 0.92475(6) 0.2482(2) 1.07985(11) 0.0430(5) Uani 1 1 d . .
H18A H 0.9293 0.2277 1.0352 0.064 Uiso 1 1 calc R U
H18B H 0.9404 0.1734 1.1121 0.064 Uiso 1 1 calc R U
H18C H 0.9376 0.3443 1.0954 0.064 Uiso 1 1 calc R U
C19 C 0.83075(5) 0.16573(16) 0.84272(7) 0.0243(3) Uani 1 1 d . .
C20 C 0.87146(6) 0.24369(18) 0.85155(8) 0.0296(3) Uani 1 1 d . .
H20 H 0.8951 0.2349 0.8928 0.036 Uiso 1 1 calc R U
C21 C 0.87795(7) 0.33480(18) 0.80032(9) 0.0352(4) Uani 1 1 d . .
H21 H 0.9064 0.3851 0.8068 0.042 Uiso 1 1 calc R U
C22 C 0.84374(7) 0.35340(19) 0.74009(9) 0.0375(4) Uani 1 1 d . .
C23 C 0.80307(7) 0.2774(2) 0.73191(8) 0.0371(4) Uani 1 1 d . .
H23 H 0.7791 0.2896 0.6913 0.044 Uiso 1 1 calc R U
C24 C 0.79648(6) 0.18366(19) 0.78157(8) 0.0311(3) Uani 1 1 d . .
H24 H 0.7684 0.1310 0.7741 0.037 Uiso 1 1 calc R U
C25 C 0.85037(9) 0.4524(2) 0.68466(11) 0.0544(6) Uani 1 1 d . .
H25A H 0.8761 0.5189 0.7033 0.082 Uiso 1 1 calc R U
H25B H 0.8222 0.5091 0.6661 0.082 Uiso 1 1 calc R U
H25C H 0.8571 0.3935 0.6486 0.082 Uiso 1 1 calc R U
Ni1 Ni 0.87397(2) -0.06006(2) 0.97993(2) 0.01688(6) Uani 1 1 d . .
P1 P 0.89839(2) -0.17430(4) 0.90332(2) 0.01942(8) Uani 1 1 d . .
P2 P 0.85122(2) 0.05893(4) 1.05602(2) 0.01731(8) Uani 1 1 d . .
S1 S 0.94595(2) -0.33008(5) 0.95478(2) 0.03258(10) Uani 1 1 d . .
S2 S 0.87841(2) -0.04603(4) 1.14897(2) 0.02571(9) Uani 1 1 d . .
S3 S 0.81713(2) 0.05618(4) 0.90539(2) 0.02526(9) Uani 1 1 d . .

loop_
_atom_site_aniso_label
_atom_site_aniso_U_11
_atom_site_aniso_U_22
_atom_site_aniso_U_33
_atom_site_aniso_U_23
_atom_site_aniso_U_13
_atom_site_aniso_U_12
C1 0.0184(6) 0.0171(6) 0.0188(6) 0.0013(5) 0.0031(5) 0.0000(5)
C2 0.0201(7) 0.0212(7) 0.0200(6) -0.0001(5) 0.0042(5) 0.0014(5)
C3 0.0232(7) 0.0231(7) 0.0259(7) 0.0011(6) 0.0039(6) 0.0059(6)
C4 0.0268(8) 0.0286(8) 0.0229(7) 0.0058(6) 0.0008(6) 0.0066(6)
C5 0.0278(8) 0.0287(8) 0.0185(7) 0.0022(6) 0.0038(6) 0.0037(6)
C6 0.0213(7) 0.0193(6) 0.0200(7) 0.0006(5) 0.0054(5) 0.0020(5)
C7 0.0207(7) 0.0298(8) 0.0246(7) -0.0003(6) 0.0083(6) -0.0007(6)
C8 0.0290(8) 0.0454(10) 0.0308(8) -0.0035(7) 0.0162(7) 0.0013(7)
C9 0.0263(8) 0.0407(10) 0.0428(10) -0.0079(8) 0.0088(7) -0.0066(7)
C10 0.0265(7) 0.0241(7) 0.0213(7) -0.0012(5) 0.0080(6) -0.0020(6)
C11 0.0278(8) 0.0343(8) 0.0227(7) 0.0000(6) 0.0019(6) -0.0053(7)
C12 0.0399(10) 0.0315(8) 0.0381(9) 0.0042(7) 0.0145(8) -0.0091(7)
C13 0.0189(7) 0.0229(7) 0.0212(7) -0.0016(5) 0.0072(5) 0.0010(5)
C14 0.0254(8) 0.0355(8) 0.0251(7) -0.0059(6) 0.0111(6) 0.0019(6)
C15 0.0266(8) 0.0293(8) 0.0336(8) -0.0057(6) 0.0122(6) -0.0074(6)
C16 0.0238(7) 0.0199(7) 0.0289(7) -0.0039(6) 0.0054(6) -0.0008(6)
C17 0.0442(10) 0.0197(7) 0.0349(9) 0.0022(6) 0.0088(7) -0.0006(7)
C18 0.0268(9) 0.0329(9) 0.0680(13) -0.0070(9) 0.0109(9) -0.0078(7)
C19 0.0290(8) 0.0250(7) 0.0201(7) 0.0032(5) 0.0089(6) 0.0099(6)
C20 0.0323(8) 0.0276(8) 0.0299(8) 0.0012(6) 0.0099(6) 0.0066(6)
C21 0.0430(10) 0.0242(8) 0.0446(10) 0.0016(7) 0.0226(8) 0.0040(7)
C22 0.0595(12) 0.0271(8) 0.0334(9) 0.0076(7) 0.0252(8) 0.0157(8)
C23 0.0465(10) 0.0403(9) 0.0246(8) 0.0090(7) 0.0100(7) 0.0162(8)
C24 0.0324(8) 0.0359(9) 0.0239(7) 0.0053(6) 0.0059(6) 0.0080(7)
C25 0.0869(17) 0.0383(11) 0.0523(12) 0.0199(9) 0.0433(12) 0.0204(11)
Ni1 0.01804(10) 0.01807(9) 0.01493(9) 0.00090(6) 0.00512(7) 0.00349(6)
P1 0.01992(17) 0.02214(17) 0.01663(16) -0.00023(13) 0.00573(13) 0.00401(14)
P2 0.01824(17) 0.01700(16) 0.01707(16) -0.00041(12) 0.00544(13) 0.00212(13)
S1 0.0392(2) 0.0373(2) 0.02075(18) 0.00015(15) 0.00737(16) 0.02192(18)
S2 0.0319(2) 0.02933(19) 0.01688(16) 0.00206(13) 0.00823(14) 0.01071(15)
S3 0.02343(18) 0.0329(2) 0.02020(17) 0.00751(14) 0.00725(14) 0.00912(15)

loop_
_atom_type_symbol
_atom_type_description
_atom_type_scat_dispersion_real
_atom_type_scat_dispersion_imag
_atom_type_scat_source
C C 0.0033 0.0016 'International Tables Vol C Tables 4.2.6.8 and 6.1.1.4'
H H 0.0000 0.0000 'International Tables Vol C Tables 4.2.6.8 and 6.1.1.4'
P P 0.1023 0.0942 'International Tables Vol C Tables 4.2.6.8 and 6.1.1.4'
S S 0.1246 0.1234 'International Tables Vol C Tables 4.2.6.8 and 6.1.1.4'
Ni Ni 0.3393 1.1124 'International Tables Vol C Tables 4.2.6.8 and 6.1.1.4'

loop_
_geom_angle_atom_site_label_1
_geom_angle_atom_site_label_2
_geom_angle_atom_site_label_3
_geom_angle
C2 C1 C6 112.91(12)
C2 C1 Ni1 123.56(10)
C6 C1 Ni1 123.52(10)
C3 C2 C1 124.02(13)
C3 C2 S1 114.08(11)
C1 C2 S1 121.90(10)
C4 C3 C2 119.86(14)
C4 C3 H3 120.1
C2 C3 H3 120.1
C3 C4 C5 119.53(14)
C3 C4 H4 120.2
C5 C4 H4 120.2
C4 C5 C6 119.72(14)
C4 C5 H5 120.1
C6 C5 H5 120.1
C5 C6 C1 123.89(13)
C5 C6 S2 114.23(11)
C1 C6 S2 121.85(10)
C9 C7 C8 110.86(13)
C9 C7 P1 109.03(11)
C8 C7 P1 113.39(11)
C9 C7 H7 107.8
C8 C7 H7 107.8
P1 C7 H7 107.8
C7 C8 H8A 109.5
C7 C8 H8B 109.5
H8A C8 H8B 109.5
C7 C8 H8C 109.5
H8A C8 H8C 109.5
H8B C8 H8C 109.5
C7 C9 H9A 109.5
C7 C9 H9B 109.5
H9A C9 H9B 109.5
C7 C9 H9C 109.5
H9A C9 H9C 109.5
H9B C9 H9C 109.5
C11 C10 C12 111.00(13)
C11 C10 P1 113.35(11)
C12 C10 P1 109.89(11)
C11 C10 H10 107.4
C12 C10 H10 107.4
P1 C10 H10 107.4
C10 C11 H11A 109.5
C10 C11 H11B 109.5
H11A C11 H11B 109.5
C10 C11 H11C 109.5
H11A C11 H11C 109.5
H11B C11 H11C 109.5
C10 C12 H12A 109.5
C10 C12 H12B 109.5
H12A C12 H12B 109.5
C10 C12 H12C 109.5
H12A C12 H12C 109.5
H12B C12 H12C 109.5
C15 C13 C14 111.60(13)
C15 C13 P2 108.93(10)
C14 C13 P2 113.71(10)
C15 C13 H13 107.4
C14 C13 H13 107.4
P2 C13 H13 107.4
C13 C14 H14A 109.5
C13 C14 H14B 109.5
H14A C14 H14B 109.5
C13 C14 H14C 109.5
H14A C14 H14C 109.5
H14B C14 H14C 109.5
C13 C15 H15A 109.5
C13 C15 H15B 109.5
H15A C15 H15B 109.5
C13 C15 H15C 109.5
H15A C15 H15C 109.5
H15B C15 H15C 109.5
C17 C16 C18 111.49(14)
C17 C16 P2 113.58(11)
C18 C16 P2 108.80(11)
C17 C16 H16 107.6
C18 C16 H16 107.6
P2 C16 H16 107.6
C16 C17 H17A 109.5
C16 C17 H17B 109.5
H17A C17 H17B 109.5
C16 C17 H17C 109.5
H17A C17 H17C 109.5
H17B C17 H17C 109.5
C16 C18 H18A 109.5
C16 C18 H18B 109.5
H18A C18 H18B 109.5
C16 C18 H18C 109.5
H18A C18 H18C 109.5
H18B C18 H18C 109.5
C20 C19 C24 117.90(14)
C20 C19 S3 124.75(12)
C24 C19 S3 117.16(13)
C19 C20 C21 120.59(16)
C19 C20 H20 119.7
C21 C20 H20 119.7
C22 C21 C20 121.33(17)
C22 C21 H21 119.3
C20 C21 H21 119.3
C23 C22 C21 117.90(16)
C23 C22 C25 120.45(18)
C21 C22 C25 121.7(2)
C22 C23 C24 121.53(16)
C22 C23 H23 119.2
C24 C23 H23 119.2
C23 C24 C19 120.73(17)
C23 C24 H24 119.6
C19 C24 H24 119.6
C22 C25 H25A 109.5
C22 C25 H25B 109.5
H25A C25 H25B 109.5
C22 C25 H25C 109.5
H25A C25 H25C 109.5
H25B C25 H25C 109.5
C1 Ni1 P2 89.78(4)
C1 Ni1 P1 90.46(4)
P2 Ni1 P1 178.194(17)
C1 Ni1 S3 169.09(4)
P2 Ni1 S3 85.272(15)
P1 Ni1 S3 94.792(15)
C10 P1 C7 105.74(7)
C10 P1 S1 101.09(5)
C7 P1 S1 102.78(5)
C10 P1 Ni1 118.25(5)
C7 P1 Ni1 119.72(5)
S1 P1 Ni1 106.535(19)
C13 P2 C16 106.61(7)
C13 P2 S2 103.51(5)
C16 P2 S2 102.02(5)
C13 P2 Ni1 118.09(5)
C16 P2 Ni1 117.00(5)
S2 P2 Ni1 107.569(19)
C2 S1 P1 97.44(5)
C6 S2 P2 96.10(5)
C19 S3 Ni1 118.81(5)

loop_
_geom_bond_atom_site_label_1
_geom_bond_atom_site_label_2
_geom_bond_distance
C1 C2 1.4142(19)
C1 C6 1.4219(19)
C1 Ni1 1.9356(13)
C2 C3 1.3967(19)
C2 S1 1.7686(14)
C3 C4 1.379(2)
C3 H3 0.9500
C4 C5 1.382(2)
C4 H4 0.9500
C5 C6 1.3964(19)
C5 H5 0.9500
C6 S2 1.7747(14)
C7 C9 1.530(2)
C7 C8 1.531(2)
C7 P1 1.8423(15)
C7 H7 1.0000
C8 H8A 0.9800
C8 H8B 0.9800
C8 H8C 0.9800
C9 H9A 0.9800
C9 H9B 0.9800
C9 H9C 0.9800
C10 C11 1.526(2)
C10 C12 1.528(2)
C10 P1 1.8413(15)
C10 H10 1.0000
C11 H11A 0.9800
C11 H11B 0.9800
C11 H11C 0.9800
C12 H12A 0.9800
C12 H12B 0.9800
C12 H12C 0.9800
C13 C15 1.523(2)
C13 C14 1.526(2)
C13 P2 1.8416(15)
C13 H13 1.0000
C14 H14A 0.9800
C14 H14B 0.9800
C14 H14C 0.9800
C15 H15A 0.9800
C15 H15B 0.9800
C15 H15C 0.9800
C16 C17 1.523(2)
C16 C18 1.529(2)
C16 P2 1.8490(15)
C16 H16 1.0000
C17 H17A 0.9800
C17 H17B 0.9800
C17 H17C 0.9800
C18 H18A 0.9800
C18 H18B 0.9800
C18 H18C 0.9800
C19 C20 1.389(2)
C19 C24 1.401(2)
C19 S3 1.7641(15)
C20 C21 1.396(2)
C20 H20 0.9500
C21 C22 1.388(3)
C21 H21 0.9500
C22 C23 1.381(3)
C22 C25 1.509(2)
C23 C24 1.386(2)
C23 H23 0.9500
C24 H24 0.9500
C25 H25A 0.9800
C25 H25B 0.9800
C25 H25C 0.9800
Ni1 P2 2.1613(4)
Ni1 P1 2.1749(4)
Ni1 S3 2.2334(4)
P1 S1 2.0946(5)
P2 S2 2.0923(5)

loop_
_geom_torsion_atom_site_label_1
_geom_torsion_atom_site_label_2
_geom_torsion_atom_site_label_3
_geom_torsion_atom_site_label_4
_geom_torsion
C6 C1 C2 C3 -2.4(2)
Ni1 C1 C2 C3 177.36(12)
C6 C1 C2 S1 176.77(10)
Ni1 C1 C2 S1 -3.48(18)
C1 C2 C3 C4 0.6(2)
S1 C2 C3 C4 -178.58(12)
C2 C3 C4 C5 0.7(2)
C3 C4 C5 C6 -0.1(2)
C4 C5 C6 C1 -1.9(2)
C4 C5 C6 S2 176.24(12)
C2 C1 C6 C5 3.0(2)
Ni1 C1 C6 C5 -176.72(12)
C2 C1 C6 S2 -174.99(10)
Ni1 C1 C6 S2 5.26(17)
C24 C19 C20 C21 -1.1(2)
S3 C19 C20 C21 -175.95(12)
C19 C20 C21 C22 1.8(2)
C20 C21 C22 C23 -0.8(2)
C20 C21 C22 C25 179.61(16)
C21 C22 C23 C24 -0.8(3)
C25 C22 C23 C24 178.77(17)
C22 C23 C24 C19 1.5(3)
C20 C19 C24 C23 -0.5(2)
S3 C19 C24 C23 174.74(13)
C11 C10 P1 C7 -51.34(13)
C12 C10 P1 C7 -176.19(11)
C11 C10 P1 S1 -158.17(10)
C12 C10 P1 S1 76.98(11)
C11 C10 P1 Ni1 86.07(11)
C12 C10 P1 Ni1 -38.78(13)
C9 C7 P1 C10 -173.67(11)
C8 C7 P1 C10 -49.65(13)
C9 C7 P1 S1 -68.07(11)
C8 C7 P1 S1 55.95(11)
C9 C7 P1 Ni1 49.68(13)
C8 C7 P1 Ni1 173.70(9)
C15 C13 P2 C16 179.42(10)
C14 C13 P2 C16 -55.44(12)
C15 C13 P2 S2 -73.41(10)
C14 C13 P2 S2 51.73(11)
C15 C13 P2 Ni1 45.28(12)
C14 C13 P2 Ni1 170.42(9)
C17 C16 P2 C13 -53.60(13)
C18 C16 P2 C13 -178.41(12)
C17 C16 P2 S2 -161.82(11)
C18 C16 P2 S2 73.37(12)
C17 C16 P2 Ni1 81.12(12)
C18 C16 P2 Ni1 -43.69(13)
C3 C2 S1 P1 -177.36(11)
C1 C2 S1 P1 3.40(13)
C5 C6 S2 P2 171.79(11)
C1 C6 S2 P2 -10.01(12)
C20 C19 S3 Ni1 -32.65(15)
C24 C19 S3 Ni1 152.43(10)
